data_4026561
loop_
_publ_author_name
'Carlos Aydillo'
'Gonzalo Jim\'enez-Os\'es'
'Alberto Avenoza'
'Jes\'us H. Busto'
'Jes\'us M. Peregrina'
'Mar\'ia M. Zurbano'

_publ_section_title
;
 A Domino Michael/Dieckmann Process as an Entry to
 \a-(Hydroxymethyl)glutamic Acid
;
_journal_name_full 'Journal of Organic Chemistry'
_journal_page_first 6990
_journal_page_last 6996
_journal_paper_doi 10.1021/jo201067n
_journal_volume 76
_journal_year 2011
_chemical_absolute_configuration syn
_chemical_formula_moiety 'C13 H17 N O7'
_chemical_formula_sum 'C13 H17 N O7'
_chemical_formula_weight 299.28
_chemical_name_common c450-2
_chemical_name_systematic
;
 ?
;
_space_group_IT_number 19
_symmetry_cell_setting orthorhombic
_symmetry_space_group_name_Hall 'P 2ac 2ab'
_symmetry_space_group_name_H-M 'P 21 21 21'
_atom_sites_solution_hydrogens geom
_atom_sites_solution_primary direct
_atom_sites_solution_secondary difmap
_audit_creation_method SHELXL-97
_cell_angle_alpha 90.000
_cell_angle_beta 90.000
_cell_angle_gamma 90.000
_cell_formula_units_Z 4
_cell_length_a 7.2387(3)
_cell_length_b 8.1145(4)
_cell_length_c 23.7050(10)
_cell_measurement_reflns_used 12534
_cell_measurement_temperature 120(2)
_cell_volume 1392.39(11)
_computing_cell_refinement 'Denzo and Scalepak (1997)'
_computing_data_collection 'Nonius Kappa CCD'
_computing_data_reduction 'Denzo and Scalepak (1997)'
_computing_molecular_graphics 'ORTEP III'
_computing_publication_material 'SHELXL-97 (Sheldrick, 1997)'
_computing_structure_refinement 'SHELXL-97 (Sheldrick, 1997)'
_computing_structure_solution 'SHELXS-97 (Sheldrick, 1990)'
_diffrn_ambient_temperature 120(2)
_diffrn_detector_area_resol_mean 9
_diffrn_measured_fraction_theta_full 0.984
_diffrn_measured_fraction_theta_max 0.984
_diffrn_measurement_device_type 'Nonius Kappa CCD'
_diffrn_measurement_method CCD
_diffrn_radiation_monochromator graphite
_diffrn_radiation_source 'normal-focus sealed tube'
_diffrn_radiation_type MoK\a
_diffrn_radiation_wavelength 0.71069
_diffrn_reflns_av_R_equivalents 0.0758
_diffrn_reflns_av_sigmaI/netI 0.0560
_diffrn_reflns_limit_h_max 8
_diffrn_reflns_limit_h_min -9
_diffrn_reflns_limit_k_max 8
_diffrn_reflns_limit_k_min -10
_diffrn_reflns_limit_l_max 28
_diffrn_reflns_limit_l_min -30
_diffrn_reflns_number 11213
_diffrn_reflns_theta_full 27.47
_diffrn_reflns_theta_max 27.47
_diffrn_reflns_theta_min 3.82
_exptl_absorpt_coefficient_mu 0.117
_exptl_absorpt_correction_type none
_exptl_crystal_colour colourless
_exptl_crystal_density_diffrn 1.427
_exptl_crystal_description prism
_exptl_crystal_F_000 632
_exptl_crystal_size_max 0.37
_exptl_crystal_size_mid 0.20
_exptl_crystal_size_min 0.12
_refine_diff_density_max 0.254
_refine_diff_density_min -0.196
_refine_diff_density_rms 0.046
_refine_ls_abs_structure_details 'Flack H D (1983), Acta Cryst. A39, 876-881'
_refine_ls_abs_structure_Flack -0.3(11)
_refine_ls_extinction_method none
_refine_ls_goodness_of_fit_ref 1.042
_refine_ls_hydrogen_treatment constr
_refine_ls_matrix_type full
_refine_ls_number_parameters 190
_refine_ls_number_reflns 3129
_refine_ls_number_restraints 0
_refine_ls_restrained_S_all 1.042
_refine_ls_R_factor_all 0.0564
_refine_ls_R_factor_gt 0.0442
_refine_ls_shift/su_max 0.000
_refine_ls_shift/su_mean 0.000
_refine_ls_structure_factor_coef Fsqd
_refine_ls_weighting_details 'calc w=1/[\s^2^(Fo^2^)+(0.0470P)^2^+0.3253P] where P=(Fo^2^+2Fc^2^)/3'
_refine_ls_weighting_scheme calc
_refine_ls_wR_factor_gt 0.1006
_refine_ls_wR_factor_ref 0.1070
_reflns_number_gt 2671
_reflns_number_total 3129
_reflns_threshold_expression >2sigma(I)
_cod_data_source_file jo201067n_si_003.cif
_cod_data_source_block rxc450
_cod_database_code 4026561

loop_
_symmetry_equiv_pos_as_xyz
'x, y, z'
'-x+1/2, -y, z+1/2'
'x+1/2, -y+1/2, -z'
'-x, y+1/2, -z+1/2'

loop_
_atom_site_label
_atom_site_type_symbol
_atom_site_fract_x
_atom_site_fract_y
_atom_site_fract_z
_atom_site_U_iso_or_equiv
_atom_site_adp_type
_atom_site_occupancy
_atom_site_symmetry_multiplicity
_atom_site_calc_flag
_atom_site_refinement_flags
O1 O -0.24359(19) 0.09856(18) 0.44458(6) 0.0274(3) Uani 1 1 d .
O2 O -0.02888(18) 0.1905(2) 0.28150(6) 0.0275(3) Uani 1 1 d .
N3 N -0.0602(2) 0.2112(2) 0.37606(7) 0.0226(4) Uani 1 1 d .
O4 O 0.1631(2) -0.11463(17) 0.47702(6) 0.0342(4) Uani 1 1 d .
O5 O 0.29574(19) 0.48552(19) 0.33186(6) 0.0327(4) Uani 1 1 d .
O6 O 0.0488(2) 0.0253(2) 0.55055(6) 0.0360(4) Uani 1 1 d .
O7 O 0.0672(2) 0.5317(2) 0.39414(7) 0.0393(4) Uani 1 1 d .
C8 C 0.0865(3) 0.1639(2) 0.46153(8) 0.0259(4) Uani 1 1 d .
H8 H 0.0870 0.2667 0.4832 0.031 Uiso 1 1 calc R
C9 C -0.2936(3) 0.3406(3) 0.31520(9) 0.0310(5) Uani 1 1 d .
H9A H -0.3868 0.3434 0.3440 0.047 Uiso 1 1 calc R
H9B H -0.3514 0.3309 0.2789 0.047 Uiso 1 1 calc R
H9C H -0.2224 0.4404 0.3166 0.047 Uiso 1 1 calc R
C10 C -0.0952(3) 0.1525(2) 0.42829(8) 0.0237(4) Uani 1 1 d .
C11 C 0.1317(3) 0.2525(3) 0.36453(9) 0.0249(4) Uani 1 1 d .
O12 O -0.4358(2) 0.0241(2) 0.31227(7) 0.0388(4) Uani 1 1 d .
C13 C 0.0984(3) 0.0202(3) 0.50208(8) 0.0269(4) Uani 1 1 d .
C14 C 0.1530(3) 0.1729(3) 0.30665(8) 0.0262(4) Uani 1 1 d .
H14A H 0.2459 0.2295 0.2844 0.031 Uiso 1 1 calc R
H14B H 0.1870 0.0577 0.3101 0.031 Uiso 1 1 calc R
C15 C -0.1605(3) -0.1258(3) 0.33274(10) 0.0315(5) Uani 1 1 d .
H15A H -0.2400 -0.2204 0.3309 0.047 Uiso 1 1 calc R
H15B H -0.1023 -0.1214 0.3691 0.047 Uiso 1 1 calc R
H15C H -0.0677 -0.1338 0.3040 0.047 Uiso 1 1 calc R
C16 C 0.2351(3) 0.1746(3) 0.41514(8) 0.0276(4) Uani 1 1 d .
H16A H 0.2818 0.0661 0.4056 0.033 Uiso 1 1 calc R
H16B H 0.3374 0.2436 0.4270 0.033 Uiso 1 1 calc R
C17 C 0.1573(3) 0.4399(3) 0.36546(9) 0.0278(5) Uani 1 1 d .
C18 C -0.1689(3) 0.1956(2) 0.32477(8) 0.0241(4) Uani 1 1 d .
C19 C 0.3471(3) 0.6584(3) 0.33501(11) 0.0404(6) Uani 1 1 d .
H19A H 0.4475 0.6795 0.3096 0.061 Uiso 1 1 calc R
H19B H 0.3846 0.6845 0.3728 0.061 Uiso 1 1 calc R
H19C H 0.2431 0.7254 0.3247 0.061 Uiso 1 1 calc R
C20 C 0.1793(4) -0.2598(3) 0.51284(10) 0.0406(6) Uani 1 1 d .
H20A H 0.2271 -0.3501 0.4911 0.061 Uiso 1 1 calc R
H20B H 0.0598 -0.2884 0.5274 0.061 Uiso 1 1 calc R
H20C H 0.2616 -0.2365 0.5436 0.061 Uiso 1 1 calc R
C21 C -0.2725(3) 0.0275(3) 0.32377(8) 0.0270(4) Uani 1 1 d .

loop_
_atom_site_aniso_label
_atom_site_aniso_U_11
_atom_site_aniso_U_22
_atom_site_aniso_U_33
_atom_site_aniso_U_23
_atom_site_aniso_U_13
_atom_site_aniso_U_12
O1 0.0272(7) 0.0288(8) 0.0260(7) 0.0012(6) 0.0057(6) -0.0002(6)
O2 0.0228(7) 0.0370(8) 0.0226(7) 0.0018(6) 0.0017(6) 0.0004(6)
N3 0.0198(8) 0.0250(9) 0.0230(8) 0.0012(7) -0.0008(7) -0.0016(7)
O4 0.0509(9) 0.0226(7) 0.0293(7) 0.0028(6) 0.0011(7) 0.0054(7)
O5 0.0284(7) 0.0295(8) 0.0402(8) 0.0089(7) 0.0008(6) -0.0037(6)
O6 0.0509(9) 0.0318(8) 0.0252(8) 0.0030(7) 0.0040(7) 0.0035(7)
O7 0.0447(9) 0.0304(9) 0.0429(9) -0.0038(7) 0.0085(8) -0.0054(8)
C8 0.0324(11) 0.0215(10) 0.0239(9) -0.0010(9) -0.0038(8) -0.0019(8)
C9 0.0304(11) 0.0342(12) 0.0285(10) 0.0008(9) -0.0009(9) 0.0050(9)
C10 0.0309(11) 0.0181(9) 0.0221(9) -0.0013(8) 0.0022(8) 0.0015(8)
C11 0.0215(9) 0.0276(10) 0.0256(10) 0.0034(8) -0.0007(8) -0.0018(8)
O12 0.0250(7) 0.0452(9) 0.0463(9) -0.0002(8) -0.0062(7) -0.0047(7)
C13 0.0276(10) 0.0281(11) 0.0250(10) 0.0004(9) -0.0037(8) -0.0010(9)
C14 0.0219(9) 0.0295(10) 0.0273(10) 0.0026(9) -0.0004(8) -0.0012(8)
C15 0.0308(11) 0.0286(11) 0.0351(11) -0.0060(10) 0.0042(10) -0.0024(9)
C16 0.0258(10) 0.0279(11) 0.0292(10) 0.0050(9) -0.0039(8) -0.0031(9)
C17 0.0262(10) 0.0318(11) 0.0255(10) 0.0034(9) -0.0031(9) -0.0004(9)
C18 0.0229(9) 0.0283(10) 0.0211(9) -0.0001(8) -0.0006(8) 0.0006(8)
C19 0.0381(12) 0.0322(12) 0.0508(14) 0.0137(11) -0.0065(11) -0.0103(11)
C20 0.0503(14) 0.0303(12) 0.0413(14) 0.0104(10) 0.0003(12) 0.0082(11)
C21 0.0265(10) 0.0320(11) 0.0226(10) -0.0031(9) 0.0007(8) -0.0018(9)

loop_
_atom_type_symbol
_atom_type_description
_atom_type_scat_dispersion_real
_atom_type_scat_dispersion_imag
_atom_type_scat_source
C C 0.0033 0.0016 'International Tables Vol C Tables 4.2.6.8 and 6.1.1.4'
H H 0.0000 0.0000 'International Tables Vol C Tables 4.2.6.8 and 6.1.1.4'
N N 0.0061 0.0033 'International Tables Vol C Tables 4.2.6.8 and 6.1.1.4'
O O 0.0106 0.0060 'International Tables Vol C Tables 4.2.6.8 and 6.1.1.4'

loop_
_geom_angle_atom_site_label_1
_geom_angle_atom_site_label_2
_geom_angle_atom_site_label_3
_geom_angle
C18 O2 C14 110.37(14)
C10 N3 C18 129.35(17)
C10 N3 C11 115.65(16)
C18 N3 C11 112.33(16)
C13 O4 C20 115.65(17)
C17 O5 C19 115.46(18)
C13 C8 C10 109.16(16)
C13 C8 C16 117.19(17)
C10 C8 C16 103.61(15)
O1 C10 N3 125.52(18)
O1 C10 C8 127.73(17)
N3 C10 C8 106.74(17)
N3 C11 C14 99.69(16)
N3 C11 C17 109.94(17)
C14 C11 C17 114.91(18)
N3 C11 C16 102.81(16)
C14 C11 C16 118.40(18)
C17 C11 C16 109.59(17)
O6 C13 O4 124.0(2)
O6 C13 C8 124.22(19)
O4 C13 C8 111.72(17)
O2 C14 C11 103.66(16)
C8 C16 C11 103.81(16)
O7 C17 O5 125.1(2)
O7 C17 C11 123.9(2)
O5 C17 C11 110.98(18)
O2 C18 N3 102.51(15)
O2 C18 C9 109.74(16)
N3 C18 C9 112.57(17)
O2 C18 C21 107.59(16)
N3 C18 C21 110.48(16)
C9 C18 C21 113.29(17)
O12 C21 C15 122.6(2)
O12 C21 C18 119.5(2)
C15 C21 C18 117.68(16)

loop_
_geom_bond_atom_site_label_1
_geom_bond_atom_site_label_2
_geom_bond_distance
O1 C10 1.222(2)
O2 C18 1.443(2)
O2 C14 1.453(2)
N3 C10 1.351(2)
N3 C18 1.454(2)
N3 C11 1.455(3)
O4 C13 1.330(3)
O4 C20 1.457(3)
O5 C17 1.332(3)
O5 C19 1.453(3)
O6 C13 1.205(2)
O7 C17 1.201(3)
C8 C13 1.514(3)
C8 C10 1.536(3)
C8 C16 1.541(3)
C9 C18 1.500(3)
C11 C14 1.524(3)
C11 C17 1.533(3)
C11 C16 1.549(3)
O12 C21 1.214(3)
C15 C21 1.500(3)
C18 C21 1.557(3)
